data_7161226
loop_
_publ_author_name
'Kawasaki, Tsuneomi'
'Takamatsu, Naoya'
'Aiba, Shohei'
'Kim, Yong Du'
'Niikura, Kohei'
'Okumura, So'
'Inoue, Takumi'
'Tsunomori, Yosuke'
'Tanaka, Yudai'
'Kato, Masaki'
'Nemoto, Kenji'
'Tokunaga, Yuji'

_publ_section_title
;
 Replication of chiral \a-hydroxy acid via induction and amplification
 through an enantioenriched cyanohydrin conglomerate
;
_journal_name_full 'Organic &amp; Biomolecular Chemistry'
_journal_paper_doi 10.1039/D6OB00652C
_journal_year 2026
_chemical_absolute_configuration 'CHOOSE rm ad rmad syn or unk'
_chemical_formula_moiety 'C12 H9 N O'
_chemical_formula_sum 'C12 H9 N O'
_chemical_formula_weight 183.21
_chemical_name_common '1-naphthaldehyde cyanohydrin'
_chemical_name_systematic 2-Hydroxy-2-(naphthalen-1-yl)acetonitrile
_chemical_properties_physical Air-sensitive,toxic
_space_group_crystal_system trigonal
_space_group_IT_number 146
_space_group_name_Hall 'R 3'
_space_group_name_H-M_alt 'R 3 :H'
_atom_sites_solution_hydrogens geom
_atom_sites_solution_primary direct
_atom_sites_solution_secondary difmap
_audit_update_record
;
2026-04-06 deposited with the CCDC.	2026-06-18 downloaded from the CCDC.
;
_cell_angle_alpha 90.0000
_cell_angle_beta 90.0000
_cell_angle_gamma 120.0000
_cell_formula_units_Z 9
_cell_length_a 24.5800(13)
_cell_length_b 24.5800(13)
_cell_length_c 4.05490(12)
_cell_measurement_reflns_used 6859
_cell_measurement_temperature 123
_cell_measurement_theta_max 68.19
_cell_measurement_theta_min 3.60
_cell_volume 2121.65(17)
_computing_cell_refinement 'RAPID AUTO'
_computing_data_collection 'RAPID AUTO (Rigaku, ????)'
_computing_data_reduction 'RAPID AUTO'
_computing_molecular_graphics 'CrystalStructure 4.1.1'
_computing_publication_material 'CrystalStructure 4.1.1 (Rigaku, 2015)'
_computing_structure_refinement 'SHELXL Version 2014/7 (Sheldrick, 2008)'
_computing_structure_solution 'SHELXS Version 2013/1 (Sheldrick, 2008)'
_diffrn_ambient_temperature 123
_diffrn_detector_area_resol_mean 10.000
_diffrn_measured_fraction_theta_full 0.995
_diffrn_measured_fraction_theta_max 0.995
_diffrn_measurement_device_type 'Rigaku R-AXIS RAPID'
_diffrn_measurement_method \w
_diffrn_radiation_type 'Cu K\a'
_diffrn_radiation_wavelength 1.54187
_diffrn_reflns_av_R_equivalents 0.0250
_diffrn_reflns_Laue_measured_fraction_full 0.995
_diffrn_reflns_Laue_measured_fraction_max 0.995
_diffrn_reflns_limit_h_max 29
_diffrn_reflns_limit_h_min -29
_diffrn_reflns_limit_k_max 29
_diffrn_reflns_limit_k_min -29
_diffrn_reflns_limit_l_max 4
_diffrn_reflns_limit_l_min -4
_diffrn_reflns_number 6778
_diffrn_reflns_point_group_measured_fraction_full 0.940
_diffrn_reflns_point_group_measured_fraction_max 0.941
_diffrn_reflns_theta_full 67.687
_diffrn_reflns_theta_max 68.197
_diffrn_reflns_theta_min 3.596
_diffrn_standards_number 0
_exptl_absorpt_coefficient_mu 0.663
_exptl_absorpt_correction_T_max 0.936
_exptl_absorpt_correction_T_min 0.664
_exptl_absorpt_correction_type multi-scan
_exptl_absorpt_process_details 'ABSCOR (Rigaku, 1995)'
_exptl_crystal_colour colorless
_exptl_crystal_density_diffrn 1.290
_exptl_crystal_density_method 'not measured'
_exptl_crystal_description block
_exptl_crystal_F_000 864.00
_exptl_crystal_recrystallization_method 'Re-crystallisation from solvent: toluene'
_exptl_crystal_size_max 0.400
_exptl_crystal_size_mid 0.100
_exptl_crystal_size_min 0.100
_refine_diff_density_max 0.10
_refine_diff_density_min -0.16
_refine_ls_abs_structure_details
;
 Flack x determined using 717 quotients [(I+)-(I-)]/[(I+)+(I-)]
 (Parsons, Flack and Wagner, Acta Cryst. B69 (2013) 249-259).
;
_refine_ls_abs_structure_Flack 0.00(8)
_refine_ls_extinction_method none
_refine_ls_goodness_of_fit_ref 1.058
_refine_ls_hydrogen_treatment constr
_refine_ls_number_parameters 128
_refine_ls_number_reflns 1618
_refine_ls_number_restraints 1
_refine_ls_R_factor_all 0.0273
_refine_ls_R_factor_gt 0.0267
_refine_ls_shift/su_max 0.000
_refine_ls_structure_factor_coef Fsqd
_refine_ls_weighting_details 'w = 1/[\s^2^(Fo^2^)+(0.0483P)^2^+0.4115P] where P=(Fo^2^+2Fc^2^)/3'
_refine_ls_weighting_scheme calc
_refine_ls_wR_factor_gt 0.0694
_refine_ls_wR_factor_ref 0.0697
_reflns_Friedel_coverage 0.890
_reflns_Friedel_fraction_full 0.885
_reflns_Friedel_fraction_max 0.886
_reflns_number_gt 1579
_reflns_number_total 1618
_reflns_threshold_expression F^2^>2.0\s(F^2^)
_cod_data_source_file d6ob00652c2.cif
_cod_data_source_block 20180621_1_naphthcyanohydrin
_cod_original_sg_symbol_H-M 'R 3:H'
_cod_database_code 7161226

loop_
_space_group_symop_id
_space_group_symop_operation_xyz
1 +X,+Y,+Z
2 -Y,+X-Y,+Z
3 -X+Y,-X,+Z
4 2/3+X,1/3+Y,1/3+Z
5 2/3-Y,1/3+X-Y,1/3+Z
6 2/3-X+Y,1/3-X,1/3+Z
7 1/3+X,2/3+Y,2/3+Z
8 1/3-Y,2/3+X-Y,2/3+Z
9 1/3-X+Y,2/3-X,2/3+Z

loop_
_atom_site_label
_atom_site_type_symbol
_atom_site_fract_x
_atom_site_fract_y
_atom_site_fract_z
_atom_site_U_iso_or_equiv
_atom_site_adp_type
_atom_site_occupancy
_atom_site_site_symmetry_order
_atom_site_calc_flag
_atom_site_refinement_flags_posn
_atom_site_refinement_flags_adp
_atom_site_refinement_flags_occupancy
_atom_site_disorder_assembly
_atom_site_disorder_group
O1 O 0.48222(6) 0.69776(6) 0.8691(3) 0.0262(3) Uani 1 1 d . . . . .
H1 H 0.4498 0.6650 0.8066 0.031 Uiso 1 1 calc R U . . .
N2 N 0.40889(8) 0.77782(9) 0.6567(6) 0.0420(5) Uani 1 1 d . . . . .
C3 C 0.44758(9) 0.76528(9) 0.6515(5) 0.0280(4) Uani 1 1 d . . . . .
C4 C 0.49682(8) 0.74695(8) 0.6407(5) 0.0216(4) Uani 1 1 d . . . . .
H4 H 0.4980 0.7316 0.4138 0.026 Uiso 1 1 calc R U . . .
C5 C 0.56117(8) 0.80220(8) 0.7216(4) 0.0205(4) Uani 1 1 d . . . . .
C6 C 0.56743(9) 0.85288(8) 0.8963(4) 0.0246(4) Uani 1 1 d . . . . .
H6 H 0.5309 0.8534 0.9679 0.030 Uiso 1 1 calc R U . . .
C7 C 0.62722(10) 0.90414(9) 0.9712(5) 0.0294(4) Uani 1 1 d . . . . .
H7 H 0.6308 0.9387 1.0937 0.035 Uiso 1 1 calc R U . . .
C8 C 0.67984(9) 0.90403(8) 0.8680(5) 0.0297(5) Uani 1 1 d . . . . .
H8 H 0.7199 0.9389 0.9174 0.036 Uiso 1 1 calc R U . . .
C9 C 0.67587(8) 0.85263(8) 0.6876(5) 0.0257(4) Uani 1 1 d . . . . .
C10 C 0.61553(8) 0.80028(8) 0.6154(5) 0.0209(4) Uani 1 1 d . . . . .
C11 C 0.61287(8) 0.74923(9) 0.4394(5) 0.0245(4) Uani 1 1 d . . . . .
H11 H 0.5732 0.7134 0.3939 0.029 Uiso 1 1 calc R U . . .
C12 C 0.66633(9) 0.75066(9) 0.3339(5) 0.0299(4) Uani 1 1 d . . . . .
H12 H 0.6633 0.7162 0.2128 0.036 Uiso 1 1 calc R U . . .
C13 C 0.72564(9) 0.80252(10) 0.4026(5) 0.0335(5) Uani 1 1 d . . . . .
H13 H 0.7625 0.8030 0.3281 0.040 Uiso 1 1 calc R U . . .
C14 C 0.73033(9) 0.85217(10) 0.5762(5) 0.0317(5) Uani 1 1 d . . . . .
H14 H 0.7707 0.8870 0.6232 0.038 Uiso 1 1 calc R U . . .

loop_
_atom_site_aniso_label
_atom_site_aniso_U_11
_atom_site_aniso_U_22
_atom_site_aniso_U_33
_atom_site_aniso_U_23
_atom_site_aniso_U_13
_atom_site_aniso_U_12
O1 0.0233(6) 0.0185(6) 0.0302(8) 0.0008(5) -0.0047(5) 0.0055(5)
N2 0.0292(9) 0.0432(11) 0.0600(14) 0.0025(9) 0.0010(9) 0.0229(8)
C3 0.0216(9) 0.0272(9) 0.0322(11) 0.0010(8) -0.0008(8) 0.0101(8)
C4 0.0196(9) 0.0249(9) 0.0224(10) -0.0001(7) -0.0005(7) 0.0126(7)
C5 0.0216(9) 0.0206(9) 0.0192(10) 0.0038(7) -0.0024(7) 0.0105(7)
C6 0.0309(9) 0.0243(9) 0.0233(11) 0.0035(7) -0.0011(8) 0.0172(8)
C7 0.0412(11) 0.0201(9) 0.0273(12) -0.0018(7) -0.0092(8) 0.0157(8)
C8 0.0285(10) 0.0190(9) 0.0311(12) 0.0032(7) -0.0116(8) 0.0041(7)
C9 0.0238(9) 0.0256(9) 0.0250(11) 0.0082(7) -0.0046(8) 0.0103(7)
C10 0.0221(8) 0.0215(8) 0.0192(10) 0.0055(7) -0.0025(7) 0.0109(7)
C11 0.0217(8) 0.0263(9) 0.0257(11) -0.0002(7) -0.0039(7) 0.0123(7)
C12 0.0326(10) 0.0388(11) 0.0274(12) 0.0013(9) -0.0006(8) 0.0247(9)
C13 0.0236(10) 0.0505(12) 0.0322(13) 0.0111(10) 0.0024(8) 0.0229(9)
C14 0.0187(9) 0.0356(10) 0.0343(13) 0.0110(9) -0.0038(8) 0.0087(8)

loop_
_atom_type_symbol
_atom_type_description
_atom_type_scat_dispersion_real
_atom_type_scat_dispersion_imag
_atom_type_scat_source
C C 0.0181 0.0091
;
International Tables for Crystallography
(Vol. C, Tables 4.2.6.8 and 6.1.1.4)
;
H H 0.0000 0.0000
;
International Tables for Crystallography
(Vol. C, Table 6.1.1.4)
;
N N 0.0311 0.0180
;
International Tables for Crystallography
(Vol. C, Tables 4.2.6.8 and 6.1.1.4)
;
O O 0.0492 0.0322
;
International Tables for Crystallography
(Vol. C, Tables 4.2.6.8 and 6.1.1.4)
;

loop_
_geom_angle_atom_site_label_1
_geom_angle_atom_site_label_2
_geom_angle_atom_site_label_3
_geom_angle
_geom_angle_site_symmetry_1
_geom_angle_site_symmetry_3
_geom_angle_publ_flag
C4 O1 H1 109.5 . . ?
N2 C3 C4 178.2(2) . . ?
O1 C4 C3 109.94(15) . . ?
O1 C4 C5 109.12(14) . . ?
C3 C4 C5 111.33(15) . . ?
O1 C4 H4 108.8 . . ?
C3 C4 H4 108.8 . . ?
C5 C4 H4 108.8 . . ?
C6 C5 C10 120.25(15) . . ?
C6 C5 C4 121.13(16) . . ?
C10 C5 C4 118.61(15) . . ?
C5 C6 C7 121.05(17) . . ?
C5 C6 H6 119.5 . . ?
C7 C6 H6 119.5 . . ?
C8 C7 C6 119.93(18) . . ?
C8 C7 H7 120.0 . . ?
C6 C7 H7 120.0 . . ?
C7 C8 C9 121.17(17) . . ?
C7 C8 H8 119.4 . . ?
C9 C8 H8 119.4 . . ?
C14 C9 C8 121.73(18) . . ?
C14 C9 C10 119.16(18) . . ?
C8 C9 C10 119.11(17) . . ?
C11 C10 C9 118.01(16) . . ?
C11 C10 C5 123.52(15) . . ?
C9 C10 C5 118.47(16) . . ?
C12 C11 C10 121.16(16) . . ?
C12 C11 H11 119.4 . . ?
C10 C11 H11 119.4 . . ?
C11 C12 C13 120.70(19) . . ?
C11 C12 H12 119.7 . . ?
C13 C12 H12 119.7 . . ?
C14 C13 C12 120.01(18) . . ?
C14 C13 H13 120.0 . . ?
C12 C13 H13 120.0 . . ?
C13 C14 C9 120.94(18) . . ?
C13 C14 H14 119.5 . . ?
C9 C14 H14 119.5 . . ?

loop_
_geom_bond_atom_site_label_1
_geom_bond_atom_site_label_2
_geom_bond_distance
_geom_bond_site_symmetry_2
_geom_bond_publ_flag
O1 C4 1.419(2) . ?
O1 H1 0.8400 . ?
N2 C3 1.137(3) . ?
C3 C4 1.488(3) . ?
C4 C5 1.518(2) . ?
C4 H4 1.0000 . ?
C5 C6 1.373(2) . ?
C5 C10 1.427(3) . ?
C6 C7 1.410(3) . ?
C6 H6 0.9500 . ?
C7 C8 1.361(3) . ?
C7 H7 0.9500 . ?
C8 C9 1.420(3) . ?
C8 H8 0.9500 . ?
C9 C14 1.418(3) . ?
C9 C10 1.426(2) . ?
C10 C11 1.416(3) . ?
C11 C12 1.366(3) . ?
C11 H11 0.9500 . ?
C12 C13 1.403(3) . ?
C12 H12 0.9500 . ?
C13 C14 1.363(3) . ?
C13 H13 0.9500 . ?
C14 H14 0.9500 . ?

loop_
_geom_torsion_atom_site_label_1
_geom_torsion_atom_site_label_2
_geom_torsion_atom_site_label_3
_geom_torsion_atom_site_label_4
_geom_torsion
_geom_torsion_site_symmetry_1
_geom_torsion_site_symmetry_2
_geom_torsion_site_symmetry_3
_geom_torsion_site_symmetry_4
_geom_torsion_publ_flag
O1 C4 C5 C6 -99.43(19) . . . . ?
C3 C4 C5 C6 22.1(2) . . . . ?
O1 C4 C5 C10 79.9(2) . . . . ?
C3 C4 C5 C10 -158.61(16) . . . . ?
C10 C5 C6 C7 0.7(3) . . . . ?
C4 C5 C6 C7 180.00(17) . . . . ?
C5 C6 C7 C8 0.4(3) . . . . ?
C6 C7 C8 C9 -0.7(3) . . . . ?
C7 C8 C9 C14 179.45(19) . . . . ?
C7 C8 C9 C10 -0.2(3) . . . . ?
C14 C9 C10 C11 1.2(2) . . . . ?
C8 C9 C10 C11 -179.10(17) . . . . ?
C14 C9 C10 C5 -178.35(18) . . . . ?
C8 C9 C10 C5 1.3(2) . . . . ?
C6 C5 C10 C11 178.88(17) . . . . ?
C4 C5 C10 C11 -0.4(3) . . . . ?
C6 C5 C10 C9 -1.6(2) . . . . ?
C4 C5 C10 C9 179.12(15) . . . . ?
C9 C10 C11 C12 -1.7(3) . . . . ?
C5 C10 C11 C12 177.81(18) . . . . ?
C10 C11 C12 C13 1.2(3) . . . . ?
C11 C12 C13 C14 0.0(3) . . . . ?
C12 C13 C14 C9 -0.5(3) . . . . ?
C8 C9 C14 C13 -179.82(18) . . . . ?
C10 C9 C14 C13 -0.1(3) . . . . ?
